data_1506369
loop_
_publ_author_name
'Gunaratne, Tissa C.'
'Gusev, Alexey V.'
'Peng, Xinzhan'
'Rosa, Angela'
'Ricciardi, Giampaolo'
'Baerends, Evert Jan'
'Rizzoli, Corrado'
'Kenney, Malcolm E.'
'Rodgers, Michael A. J.'

_publ_section_title
;
 Photophysics of octabutoxy phthalocyaninato-Ni(II) in toluene: ultrafast
 experiments and DFT/TDDFT studies.
;
_journal_issue 10
_journal_name_full 'The journal of physical chemistry. A'
_journal_page_first 2078
_journal_page_last 2089
_journal_paper_doi 10.1021/jp0457444
_journal_volume 109
_journal_year 2005
_chemical_formula_moiety 'C64 H80 N8 Ni1 O8'
_chemical_formula_sum 'C64 H80 N8 Ni O8'
_chemical_formula_weight 1148.1
_space_group_IT_number 2
_symmetry_cell_setting triclinic
_symmetry_space_group_name_Hall '-P 1'
_symmetry_space_group_name_H-M 'P -1'
_atom_sites_solution_hydrogens geom
_atom_sites_solution_primary direct
_atom_sites_solution_secondary difmap
_cell_angle_alpha 86.52(1)
_cell_angle_beta 72.52(1)
_cell_angle_gamma 73.30(1)
_cell_formula_units_Z 2.00
_cell_length_a 14.107(1)
_cell_length_b 14.121(1)
_cell_length_c 16.871(1)
_cell_measurement_reflns_used 648
_cell_measurement_temperature 298
_cell_measurement_theta_max 48.7
_cell_measurement_theta_min 4.2
_cell_volume 3069.2(4)
_computing_cell_refinement 'SMART Program Package'
_computing_data_collection 'SMART Program Package'
_computing_data_reduction 'SAINT Program Package'
_computing_publication_material 'PARST (Nardelli, 1983)'
_computing_structure_refinement 'SHELXL93 (Sheldrick, 1993)'
_computing_structure_solution 'SIR97 (Altomare et al., 1998)'
_diffrn_ambient_temperature 298
_diffrn_measured_fraction_theta_full 0.89
_diffrn_measured_fraction_theta_max 1.0
_diffrn_measurement_device 'Bruker AXS 100 CCD'
_diffrn_measurement_method '/f and /w scans'
_diffrn_radiation_monochromator graphite
_diffrn_radiation_source fine-focussealedtube
_diffrn_radiation_type MoK\a
_diffrn_radiation_wavelength 0.71073
_diffrn_reflns_av_R_equivalents 0.0733
_diffrn_reflns_av_sigmaI/netI 0.1039
_diffrn_reflns_limit_h_max 18
_diffrn_reflns_limit_h_min -18
_diffrn_reflns_limit_k_max 18
_diffrn_reflns_limit_k_min -18
_diffrn_reflns_limit_l_max 22
_diffrn_reflns_limit_l_min -21
_diffrn_reflns_number 34546
_diffrn_reflns_theta_full 29.5
_diffrn_reflns_theta_max 27.39
_diffrn_reflns_theta_min 1.51
_diffrn_standards_decay_% 0
_diffrn_standards_interval_count 0
_diffrn_standards_number 0
_exptl_absorpt_coefficient_mu 0.3762
_exptl_absorpt_correction_T_max 0.978
_exptl_absorpt_correction_T_min 0.903
_exptl_absorpt_correction_type multi-scan
_exptl_absorpt_process_details 'Blessing, 1995'
_exptl_crystal_colour 'dark green'
_exptl_crystal_density_diffrn 1.2423
_exptl_crystal_density_meas ?
_exptl_crystal_density_method not_measured
_exptl_crystal_description plate
_exptl_crystal_F_000 1224.0
_exptl_crystal_size_max 0.27
_exptl_crystal_size_mid 0.27
_exptl_crystal_size_min 0.06
_refine_diff_density_max 0.46
_refine_diff_density_min -0.42
_refine_diff_density_rms 0.00
_refine_ls_extinction_method none
_refine_ls_goodness_of_fit_all 1.043
_refine_ls_goodness_of_fit_ref 1.093
_refine_ls_hydrogen_treatment noref
_refine_ls_matrix_type full
_refine_ls_number_parameters 712
_refine_ls_number_reflns 7120
_refine_ls_number_restraints 114
_refine_ls_restrained_S_all 1.058
_refine_ls_restrained_S_obs 1.122
_refine_ls_R_factor_all 0.1410
_refine_ls_R_factor_gt 0.0664
_refine_ls_shift/esd_mean 0.000
_refine_ls_shift/su_max 0.000
_refine_ls_structure_factor_coef Fsqd
_refine_ls_weighting_details 'calc w=1/[\s^2^(Fo^2^)+(0.1027)^2^+ 0.00P] where P=(Fo^2^+2Fc^2^)/3'
_refine_ls_weighting_scheme calc
_refine_ls_wR_factor_all 0.2309
_refine_ls_wR_factor_ref 0.1723
_reflns_number_gt 6264
_reflns_number_total 13767
_reflns_threshold_expression 'I>2 sigma(I)'
_cod_data_source_file jp0457444si20040918_123611.cif
_cod_data_source_block C64H80N8NiO8
_cod_depositor_comments
;
The following automatic conversions were performed:

'_exptl_crystal_density_meas' value 'not_measured' was changed to '?'
- the value is perceived as not measured.

Automatic conversion script
Id: cif_fix_values 3008 2015-01-20 13:52:24Z robertas 
;
_cod_original_formula_sum 'C64 H80 N8 Ni1 O8'
_cod_database_code 1506369

loop_
_symmetry_equiv_pos_as_xyz
x,y,z
-x,-y,-z

loop_
_atom_site_aniso_label
_atom_site_aniso_U_11
_atom_site_aniso_U_22
_atom_site_aniso_U_33
_atom_site_aniso_U_23
_atom_site_aniso_U_13
_atom_site_aniso_U_12
Ni1 0.0391(3) 0.0463(4) 0.0529(4) 0.0007(3) -0.0111(3) -0.0030(3)
O1 0.0777(29) 0.1665(46) 0.0546(24) 0.0094(25) 0.0021(21) 0.0280(30)
O2 0.0656(25) 0.0768(25) 0.0824(25) 0.0238(20) -0.0192(20) -0.0087(21)
O3 0.0706(24) 0.0603(22) 0.0715(24) 0.0081(19) -0.0084(19) 0.0105(19)
O4 0.0762(24) 0.0573(22) 0.0671(23) -0.0011(18) 0.0101(19) 0.0031(19)
O5 0.0456(23) 0.0846(28) 0.1251(34) 0.0237(24) 0.0054(22) -0.0152(21)
O6 0.0692(25) 0.0619(24) 0.1158(31) 0.0192(22) -0.0284(22) -0.0190(21)
O7 0.0485(20) 0.0710(23) 0.0728(23) 0.0184(19) -0.0197(17) 0.0008(17)
O8 0.0389(20) 0.0952(28) 0.0811(25) 0.0138(21) -0.0130(18) -0.0060(19)
N1 0.0370(21) 0.0497(22) 0.0535(22) -0.0017(18) -0.0117(17) -0.0029(18)
N2 0.0417(21) 0.0521(23) 0.0482(22) 0.0046(18) -0.0090(17) -0.0071(18)
N3 0.0406(22) 0.0480(22) 0.0578(23) 0.0028(18) -0.0141(18) -0.0060(18)
N4 0.0414(22) 0.0537(23) 0.0467(21) 0.0012(18) -0.0123(17) -0.0058(18)
N5 0.0438(22) 0.0513(23) 0.0602(25) 0.0023(19) -0.0147(19) -0.0043(19)
N6 0.0455(23) 0.0532(25) 0.0591(24) 0.0023(20) -0.0045(19) -0.0085(20)
N7 0.0468(24) 0.0477(22) 0.0585(24) 0.0060(18) -0.0146(19) -0.0038(19)
N8 0.0368(21) 0.0581(24) 0.0509(23) 0.0027(19) -0.0087(17) -0.0009(19)
C1 0.0410(27) 0.0553(29) 0.0560(29) -0.0034(23) -0.0084(22) -0.0051(23)
C2 0.0503(30) 0.0650(32) 0.0520(29) 0.0024(24) -0.0117(23) -0.0105(26)
C3 0.0593(36) 0.0897(41) 0.0583(33) 0.0101(30) -0.0071(26) -0.0026(31)
C4 0.0703(40) 0.1093(49) 0.0586(34) 0.0138(33) -0.0021(29) -0.0095(37)
C5 0.0765(42) 0.0974(46) 0.0646(37) 0.0229(32) -0.0201(32) -0.0152(37)
C6 0.0549(32) 0.0743(36) 0.0604(33) 0.0088(27) -0.0123(27) -0.0111(28)
C7 0.0501(29) 0.0549(29) 0.0496(28) 0.0033(23) -0.0113(22) -0.0107(24)
C8 0.0452(27) 0.0486(27) 0.0565(29) 0.0006(23) -0.0155(22) -0.0085(23)
C9 0.0439(26) 0.0459(27) 0.0512(28) 0.0030(22) -0.0113(22) -0.0090(22)
C10 0.0435(27) 0.0485(28) 0.0623(30) -0.0022(23) -0.0145(23) -0.0027(22)
C11 0.0494(30) 0.0535(31) 0.0669(33) 0.0042(26) -0.0158(25) -0.0020(24)
C12 0.0542(32) 0.0524(30) 0.0847(39) -0.0027(29) -0.0201(28) 0.0065(26)
C13 0.0580(32) 0.0483(30) 0.0776(37) -0.0058(27) -0.0109(27) 0.0034(25)
C14 0.0509(30) 0.0552(31) 0.0690(34) -0.0080(26) -0.0066(25) -0.0024(25)
C15 0.0445(27) 0.0511(29) 0.0647(31) -0.0026(24) -0.0127(23) -0.0063(23)
C16 0.0441(27) 0.0511(29) 0.0556(29) 0.0002(24) -0.0090(22) -0.0040(23)
C17 0.0370(26) 0.0468(28) 0.0625(29) 0.0044(23) -0.0087(22) -0.0055(22)
C18 0.0446(29) 0.0603(32) 0.0696(32) 0.0021(26) -0.0131(24) -0.0083(25)
C19 0.0545(34) 0.0710(37) 0.0761(36) 0.0095(29) -0.0088(28) -0.0232(30)
C20 0.0615(36) 0.0840(42) 0.0776(37) 0.0183(32) -0.0137(29) -0.0320(34)
C21 0.0740(40) 0.0590(34) 0.0909(41) 0.0166(29) -0.0241(33) -0.0264(32)
C22 0.0597(34) 0.0607(34) 0.0686(33) 0.0081(27) -0.0178(28) -0.0134(28)
C23 0.0508(30) 0.0529(30) 0.0614(29) 0.0058(24) -0.0186(24) -0.0153(25)
C24 0.0473(29) 0.0506(29) 0.0558(28) 0.0052(22) -0.0166(23) -0.0110(24)
C25 0.0457(28) 0.0489(27) 0.0515(27) -0.0006(22) -0.0149(22) -0.0074(22)
C26 0.0449(27) 0.0449(27) 0.0668(32) -0.0066(24) -0.0173(23) -0.0006(22)
C27 0.0528(31) 0.0499(29) 0.0667(32) -0.0003(25) -0.0208(26) -0.0022(24)
C28 0.0473(31) 0.0653(33) 0.0761(36) 0.0007(28) -0.0188(27) 0.0091(26)
C29 0.0390(28) 0.0760(37) 0.0786(37) 0.0009(30) -0.0105(26) 0.0097(26)
C30 0.0439(29) 0.0633(32) 0.0662(32) 0.0019(26) -0.0115(25) -0.0049(25)
C31 0.0454(28) 0.0468(27) 0.0581(29) -0.0003(22) -0.0154(22) -0.0001(22)
C32 0.0399(26) 0.0491(27) 0.0558(29) -0.0032(23) -0.0110(22) -0.0010(22)
C33 0.0887(51) 0.1383(69) 0.1006(54) -0.0134(48) -0.0012(42) -0.0078(50)
C34 0.0791(45) 0.1412(67) 0.0956(50) -0.0256(46) -0.0229(39) 0.0037(46)
C35 0.1356(79) 0.185(10) 0.1342(77) -0.0108(70) -0.0158(63) -0.0116(76)
C36 0.1260(79) 0.188(11) 0.276(14) -0.089(10) -0.0341(85) 0.0438(79)
C37 0.0844(49) 0.1094(55) 0.1334(60) 0.0261(45) -0.0441(44) -0.0097(43)
C41 0.0792(39) 0.0629(35) 0.0857(40) 0.0089(30) -0.0239(32) 0.0034(30)
C45 0.0948(46) 0.0759(40) 0.0733(39) -0.0065(32) 0.0025(33) 0.0004(35)
C46 0.0969(49) 0.0984(48) 0.0753(41) -0.0020(36) 0.0031(35) -0.0233(40)
C47 0.2022(97) 0.1335(72) 0.0932(59) -0.0119(52) 0.0294(59) -0.0344(69)
C48 0.199(10) 0.223(11) 0.0896(59) 0.0273(65) 0.0081(61) -0.0857(91)
C49 0.0650(40) 0.0996(48) 0.1035(48) -0.0078(38) -0.0118(35) -0.0227(37)
C50 0.0590(37) 0.0943(46) 0.1142(50) -0.0173(38) -0.0244(35) -0.0129(34)
C51 0.0787(48) 0.1341(66) 0.1226(59) -0.0278(50) -0.0116(43) -0.0023(47)
C52 0.0825(57) 0.1778(95) 0.227(11) -0.0405(81) -0.0327(63) 0.0081(61)
C57 0.0585(32) 0.0524(30) 0.0855(38) 0.0059(27) -0.0289(29) 0.0033(25)
C58 0.0578(32) 0.0718(36) 0.0757(36) 0.0091(29) -0.0232(28) -0.0046(28)
C59 0.0942(46) 0.0917(44) 0.0789(41) 0.0223(34) -0.0304(35) -0.0139(37)
C60 0.1426(71) 0.1636(78) 0.1016(56) 0.0564(53) -0.0388(52) -0.0287(62)
C61 0.0618(41) 0.1213(56) 0.1095(51) 0.0359(44) -0.0249(36) -0.0175(38)
C62 0.0676(42) 0.1188(56) 0.1007(49) 0.0044(43) -0.0060(36) -0.0236(39)
C63 0.1267(79) 0.278(14) 0.1767(96) 0.0895(95) -0.0627(70) -0.1062(89)
C64 0.1690(97) 0.268(14) 0.1603(93) 0.0587(92) -0.0199(75) -0.111(10)

loop_
_atom_site_label
_atom_site_fract_x
_atom_site_fract_y
_atom_site_fract_z
_atom_site_U_iso_or_equiv
_atom_site_thermal_displace_type
_atom_site_aniso_ratio
_atom_site_occupancy
Ni1 0.19069(4) 0.15167(4) 0.42344(3) 0.0486(3) aniso 1.68 1.0000
O1 0.5092(3) 0.1178(4) 0.1006(2) 0.1186(23) aniso 5.23 1.0000
O2 0.1461(3) 0.4242(3) 0.1395(2) 0.0790(17) aniso 2.17 1.0000
O3 -0.0449(3) 0.5500(2) 0.3521(2) 0.0770(16) aniso 2.90 1.0000
O4 -0.1916(3) 0.3866(2) 0.6565(2) 0.0788(16) aniso 3.23 1.0000
O5 -0.1806(3) 0.1040(3) 0.6773(3) 0.0938(19) aniso 4.11 1.0000
O6 0.1836(3) -0.2024(3) 0.6336(3) 0.0827(19) aniso 2.17 1.0000
O7 0.4620(2) -0.1774(2) 0.5523(2) 0.0683(15) aniso 2.80 1.0000
O8 0.6413(2) 0.0044(3) 0.2684(2) 0.0762(18) aniso 3.02 1.0000
N1 0.2467(3) 0.2058(3) 0.3225(2) 0.0490(16) aniso 1.71 1.0000
N2 0.0700(3) 0.2591(3) 0.4444(2) 0.0498(15) aniso 1.58 1.0000
N3 0.1287(3) 0.0891(3) 0.5178(2) 0.0504(16) aniso 1.60 1.0000
N4 0.3174(3) 0.0526(3) 0.4096(2) 0.0491(16) aniso 1.55 1.0000
N5 0.1065(3) 0.3522(3) 0.3206(2) 0.0540(17) aniso 1.64 1.0000
N6 -0.0375(3) 0.2077(3) 0.5699(2) 0.0563(16) aniso 1.78 1.0000
N7 0.2707(3) -0.0531(3) 0.5226(2) 0.0535(15) aniso 1.75 1.0000
N8 0.4209(3) 0.0966(3) 0.2792(2) 0.0524(15) aniso 2.14 1.0000
C1 0.3415(4) 0.1655(4) 0.2653(3) 0.0537(20) aniso 1.65 1.0000
C2 0.3466(4) 0.2132(4) 0.1868(3) 0.0578(22) aniso 1.47 1.0000
C3 0.4233(4) 0.1974(4) 0.1094(3) 0.0759(27) aniso 2.29 1.0000
C4 0.4058(5) 0.2616(5) 0.0469(4) 0.0872(27) aniso 2.73 1.0000
C5 0.3137(4) 0.3357(5) 0.0597(3) 0.0826(30) aniso 2.23 1.0000
C6 0.2354(4) 0.3498(4) 0.1334(3) 0.0661(23) aniso 1.63 1.0000
C7 0.2531(4) 0.2886(3) 0.1978(3) 0.0533(21) aniso 1.33 1.0000
C8 0.1942(3) 0.2844(3) 0.2845(3) 0.0510(19) aniso 1.33 1.0000
C9 0.0533(3) 0.3421(3) 0.3982(3) 0.0485(20) aniso 1.35 1.0000
C10 -0.0378(3) 0.4177(3) 0.4446(3) 0.0538(21) aniso 1.68 1.0000
C11 -0.0859(4) 0.5143(4) 0.4262(3) 0.0598(23) aniso 1.84 1.0000
C12 -0.1715(4) 0.5666(4) 0.4885(3) 0.0684(25) aniso 2.36 1.0000
C13 -0.2083(4) 0.5266(4) 0.5646(3) 0.0671(24) aniso 2.34 1.0000
C14 -0.1619(4) 0.4309(4) 0.5833(3) 0.0633(22) aniso 1.97 1.0000
C15 -0.0767(4) 0.3772(3) 0.5206(3) 0.0556(20) aniso 1.62 1.0000
C16 -0.0118(4) 0.2745(3) 0.5169(3) 0.0536(22) aniso 1.69 1.0000
C17 0.0269(3) 0.1178(3) 0.5650(3) 0.0516(18) aniso 1.99 1.0000
C18 0.0007(4) 0.0382(4) 0.6166(3) 0.0605(22) aniso 1.69 1.0000
C19 -0.0929(4) 0.0275(4) 0.6716(3) 0.0688(25) aniso 1.87 1.0000
C20 -0.0876(4) -0.0596(4) 0.7136(4) 0.0741(27) aniso 2.04 1.0000
C21 0.0025(4) -0.1347(4) 0.6991(4) 0.0736(28) aniso 1.95 1.0000
C22 0.0938(4) -0.1278(4) 0.6442(3) 0.0644(22) aniso 1.37 1.0000
C23 0.0922(4) -0.0392(4) 0.6034(3) 0.0546(21) aniso 1.28 1.0000
C24 0.1719(4) -0.0037(3) 0.5429(3) 0.0517(21) aniso 1.32 1.0000
C25 0.3389(4) -0.0212(3) 0.4629(3) 0.0499(18) aniso 1.32 1.0000
C26 0.4500(4) -0.0657(3) 0.4424(3) 0.0543(20) aniso 1.99 1.0000
C27 0.5099(4) -0.1407(4) 0.4813(3) 0.0584(22) aniso 1.71 1.0000
C28 0.6167(4) -0.1656(4) 0.4435(3) 0.0682(22) aniso 2.75 1.0000
C29 0.6605(4) -0.1178(4) 0.3735(3) 0.0717(24) aniso 3.35 1.0000
C30 0.6019(4) -0.0450(4) 0.3364(3) 0.0612(21) aniso 1.84 1.0000
C31 0.4952(4) -0.0212(3) 0.3711(3) 0.0528(20) aniso 1.80 1.0000
C32 0.4090(3) 0.0507(3) 0.3499(3) 0.0513(19) aniso 1.78 1.0000
C33 0.5821(5) 0.0933(6) 0.0239(4) 0.1199(41) aniso 2.29 1.0000
C34 0.6515(5) -0.0102(6) 0.0284(4) 0.1123(37) aniso 2.51 1.0000
C35 0.7442(7) -0.0364(7) -0.0474(5) 0.1638(64) aniso 1.97 1.0000
C36 0.8147(8) -0.1376(8) -0.0374(8) 0.2175(78) aniso 4.55 1.0000
C37 0.0542(5) 0.3949(6) 0.1596(5) 0.1112(40) aniso 2.30 1.0000
C38A -0.0013(10) 0.4250(12) 0.0943(8) 0.1008(44) iso 1.00 0.5000
C39A -0.1039(12) 0.3987(16) 0.1162(14) 0.1629(82) iso 1.00 0.5000
C40A -0.1803(16) 0.4702(21) 0.0774(18) 0.253(10) iso 1.00 0.5000
C38B -0.0279(9) 0.4693(11) 0.1302(11) 0.1263(58) iso 1.00 0.5000
C39B -0.1272(9) 0.4413(11) 0.1440(9) 0.0979(45) iso 1.00 0.5000
C40B -0.2180(13) 0.5286(17) 0.1413(19) 0.2487(76) iso 1.00 0.5000
C41 -0.0900(4) 0.6491(4) 0.3337(3) 0.0815(26) aniso 2.29 1.0000
C42A -0.0394(12) 0.6661(8) 0.2439(6) 0.1005(47) iso 1.00 0.5000
C43A -0.0329(14) 0.7744(9) 0.2331(8) 0.1045(54) iso 1.00 0.5000
C44A 0.0139(16) 0.7769(14) 0.1355(9) 0.1613(80) iso 1.00 0.5000
C42B -0.0082(8) 0.6821(8) 0.2646(7) 0.0712(32) iso 1.00 0.5000
C43B -0.0581(12) 0.7665(14) 0.2148(12) 0.1500(91) iso 1.00 0.5000
C44B 0.0346(12) 0.8102(12) 0.1654(11) 0.1314(60) iso 1.00 0.5000
C45 -0.2638(5) 0.4454(4) 0.7247(3) 0.0926(29) aniso 2.67 1.0000
C46 -0.2720(5) 0.3863(5) 0.8013(3) 0.0975(32) aniso 2.11 1.0000
C47 -0.3588(7) 0.4327(6) 0.8754(4) 0.1619(54) aniso 3.83 1.0000
C48 -0.3558(8) 0.3754(8) 0.9540(5) 0.1778(69) aniso 3.48 1.0000
C49 -0.2732(4) 0.0972(5) 0.7335(4) 0.0921(31) aniso 1.83 1.0000
C50 -0.3610(4) 0.1810(5) 0.7180(4) 0.0904(33) aniso 2.20 1.0000
C51 -0.4616(5) 0.1850(6) 0.7865(4) 0.1207(40) aniso 2.41 1.0000
C52 -0.5527(6) 0.2667(7) 0.7730(6) 0.1731(60) aniso 3.45 1.0000
C53A 0.1806(9) -0.3003(6) 0.6392(8) 0.1002(48) iso 1.00 0.5000
C54A 0.2853(11) -0.3665(12) 0.5868(10) 0.1255(64) iso 1.00 0.5000
C55A 0.3174(18) -0.4515(16) 0.6445(13) 0.2224(68) iso 1.00 0.5000
C56A 0.4140(18) -0.5296(16) 0.5933(17) 0.2318(74) iso 1.00 0.5000
C53B 0.2172(10) -0.2582(8) 0.5575(6) 0.0982(53) iso 1.00 0.5000
C54B 0.3076(11) -0.3519(10) 0.5485(10) 0.1199(60) iso 1.00 0.5000
C55B 0.2775(18) -0.4133(14) 0.6255(12) 0.1809(76) iso 1.00 0.5000
C56B 0.3488(18) -0.5215(13) 0.6172(16) 0.204(10) iso 1.00 0.5000
C57 0.5225(4) -0.2508(4) 0.5929(3) 0.0680(24) aniso 2.36 1.0000
C58 0.4540(4) -0.2605(4) 0.6782(3) 0.0709(25) aniso 1.87 1.0000
C59 0.5014(5) -0.3471(4) 0.7241(3) 0.0907(31) aniso 2.02 1.0000
C60 0.4288(6) -0.3547(7) 0.8096(4) 0.1408(48) aniso 3.14 1.0000
C61 0.7413(4) 0.0108(5) 0.2518(4) 0.1009(34) aniso 2.66 1.0000
C62 0.7673(4) 0.0748(5) 0.1812(4) 0.1007(36) aniso 2.03 1.0000
C63 0.8733(6) 0.0769(9) 0.1445(6) 0.1828(73) aniso 3.50 1.0000
C64 0.8926(8) 0.1448(9) 0.0721(6) 0.1972(81) aniso 2.94 1.0000
H4 0.4564(5) 0.2548(5) -0.0043(4) 0.1047(0) iso 1.00 1.0000
H5 0.3044(4) 0.3780(5) 0.0165(3) 0.0992(0) iso 1.00 1.0000
H12 -0.2055(4) 0.6311(4) 0.4788(3) 0.0821(0) iso 1.00 1.0000
H13 -0.2658(4) 0.5650(4) 0.6042(3) 0.0805(0) iso 1.00 1.0000
H20 -0.1469(4) -0.0676(4) 0.7529(4) 0.0890(0) iso 1.00 1.0000
H21 0.0016(4) -0.1930(4) 0.7279(4) 0.0884(0) iso 1.00 1.0000
H28 0.6599(4) -0.2156(4) 0.4656(3) 0.0818(0) iso 1.00 1.0000
H29 0.7322(4) -0.1359(4) 0.3512(3) 0.0860(0) iso 1.00 1.0000
H331 0.6229(5) 0.1401(6) 0.0100(4) 0.1439(0) iso 1.00 1.0000
H332 0.5482(5) 0.0950(6) -0.0186(4) 0.1439(0) iso 1.00 1.0000
H341 0.6746(5) -0.0141(6) 0.0775(4) 0.1348(0) iso 1.00 1.0000
H342 0.6122(5) -0.0576(6) 0.0335(4) 0.1348(0) iso 1.00 1.0000
H351 0.7817(7) 0.0128(7) -0.0547(5) 0.1965(0) iso 1.00 1.0000
H352 0.7218(7) -0.0374(7) -0.0963(5) 0.1965(0) iso 1.00 1.0000
H361 0.8739(8) -0.1544(8) -0.0859(8) 0.2610(0) iso 1.00 1.0000
H362 0.7775(8) -0.1862(8) -0.0308(8) 0.2610(0) iso 1.00 1.0000
H363 0.8372(8) -0.1361(8) 0.0107(8) 0.2610(0) iso 1.00 1.0000
H371 0.0087(5) 0.4248(6) 0.2128(5) 0.1335(0) iso 1.00 0.5000
H372 0.0710(5) 0.3236(6) 0.1648(5) 0.1335(0) iso 1.00 0.5000
H373 0.0290(5) 0.3887(6) 0.2193(5) 0.1335(0) iso 1.00 0.5000
H374 0.0688(5) 0.3308(6) 0.1336(5) 0.1335(0) iso 1.00 0.5000
H381 0.0434(10) 0.3926(12) 0.0417(8) 0.1210(0) iso 1.00 0.5000
H382 -0.0146(10) 0.4958(12) 0.0872(8) 0.1210(0) iso 1.00 0.5000
H383 0.0003(9) 0.4786(11) 0.0712(11) 0.1515(0) iso 1.00 0.5000
H384 -0.0442(9) 0.5322(11) 0.1587(11) 0.1515(0) iso 1.00 0.5000
H391 -0.0913(12) 0.3319(16) 0.0964(14) 0.1955(0) iso 1.00 0.5000
H392 -0.1337(12) 0.4011(16) 0.1761(14) 0.1955(0) iso 1.00 0.5000
H393 -0.1434(9) 0.4108(11) 0.1976(9) 0.1174(0) iso 1.00 0.5000
H394 -0.1168(9) 0.3927(11) 0.1016(9) 0.1174(0) iso 1.00 0.5000
H401 -0.2439(16) 0.4522(21) 0.0920(18) 0.3034(0) iso 1.00 0.5000
H402 -0.1513(16) 0.4672(21) 0.0180(18) 0.3034(0) iso 1.00 0.5000
H403 -0.1937(16) 0.5363(21) 0.0977(18) 0.3034(0) iso 1.00 0.5000
H404 -0.2788(13) 0.5067(17) 0.1504(19) 0.2985(0) iso 1.00 0.5000
H405 -0.2032(13) 0.5583(17) 0.0879(19) 0.2985(0) iso 1.00 0.5000
H406 -0.2299(13) 0.5764(17) 0.1839(19) 0.2985(0) iso 1.00 0.5000
H411 -0.0798(4) 0.6944(4) 0.3692(3) 0.0978(0) iso 1.00 0.5000
H412 -0.1638(4) 0.6609(4) 0.3436(3) 0.0978(0) iso 1.00 0.5000
H413 -0.1120(4) 0.6916(4) 0.3828(3) 0.0978(0) iso 1.00 0.5000
H414 -0.1501(4) 0.6532(4) 0.3155(3) 0.0978(0) iso 1.00 0.5000
H421 -0.0793(12) 0.6535(8) 0.2099(6) 0.1206(0) iso 1.00 0.5000
H422 0.0297(12) 0.6207(8) 0.2256(6) 0.1206(0) iso 1.00 0.5000
H423 0.0345(8) 0.6263(8) 0.2273(7) 0.0855(0) iso 1.00 0.5000
H424 0.0362(8) 0.7042(8) 0.2889(7) 0.0855(0) iso 1.00 0.5000
H431 0.0125(14) 0.7872(9) 0.2618(8) 0.1253(0) iso 1.00 0.5000
H432 -0.1008(14) 0.8216(9) 0.2527(8) 0.1253(0) iso 1.00 0.5000
H433 -0.1136(12) 0.8165(14) 0.2516(12) 0.1801(0) iso 1.00 0.5000
H434 -0.0855(12) 0.7416(14) 0.1767(12) 0.1801(0) iso 1.00 0.5000
H441 0.0220(16) 0.8414(14) 0.1203(9) 0.1936(0) iso 1.00 0.5000
H442 -0.0321(16) 0.7625(14) 0.1090(9) 0.1936(0) iso 1.00 0.5000
H443 0.0802(16) 0.7284(14) 0.1180(9) 0.1936(0) iso 1.00 0.5000
H444 0.0100(12) 0.8639(12) 0.1323(11) 0.1577(0) iso 1.00 0.5000
H445 0.0889(12) 0.7593(12) 0.1299(11) 0.1577(0) iso 1.00 0.5000
H446 0.0610(12) 0.8338(12) 0.2042(11) 0.1577(0) iso 1.00 0.5000
H451 -0.3309(5) 0.4686(4) 0.7149(3) 0.1111(0) iso 1.00 1.0000
H452 -0.2418(5) 0.5027(4) 0.7316(3) 0.1111(0) iso 1.00 1.0000
H461 -0.2797(5) 0.3231(5) 0.7892(3) 0.1170(0) iso 1.00 1.0000
H462 -0.2076(5) 0.3733(5) 0.8152(3) 0.1170(0) iso 1.00 1.0000
H471 -0.4239(7) 0.4380(6) 0.8647(4) 0.1943(0) iso 1.00 1.0000
H472 -0.3564(7) 0.4992(6) 0.8841(4) 0.1943(0) iso 1.00 1.0000
H481 -0.4134(8) 0.4087(8) 0.9996(5) 0.2133(0) iso 1.00 1.0000
H482 -0.2923(8) 0.3712(8) 0.9658(5) 0.2133(0) iso 1.00 1.0000
H483 -0.3599(8) 0.3100(8) 0.9464(5) 0.2133(0) iso 1.00 1.0000
H491 -0.2711(4) 0.1023(5) 0.7900(4) 0.1105(0) iso 1.00 1.0000
H492 -0.2841(4) 0.0339(5) 0.7261(4) 0.1105(0) iso 1.00 1.0000
H501 -0.3692(4) 0.1705(5) 0.6644(4) 0.1085(0) iso 1.00 1.0000
H502 -0.3448(4) 0.2434(5) 0.7173(4) 0.1085(0) iso 1.00 1.0000
H511 -0.4763(5) 0.1218(6) 0.7879(4) 0.1448(0) iso 1.00 1.0000
H512 -0.4532(5) 0.1963(6) 0.8398(4) 0.1448(0) iso 1.00 1.0000
H521 -0.6144(6) 0.2669(7) 0.8171(6) 0.2077(0) iso 1.00 1.0000
H522 -0.5621(6) 0.2550(7) 0.7207(6) 0.2077(0) iso 1.00 1.0000
H523 -0.5389(6) 0.3295(7) 0.7726(6) 0.2077(0) iso 1.00 1.0000
H531 0.1254(9) -0.3074(6) 0.6190(8) 0.1203(0) iso 1.00 0.5000
H532 0.1670(9) -0.3198(6) 0.6968(8) 0.1203(0) iso 1.00 0.5000
H533 0.2369(10) -0.2154(8) 0.5121(6) 0.1179(0) iso 1.00 0.5000
H534 0.1588(10) -0.2768(8) 0.5512(6) 0.1179(0) iso 1.00 0.5000
H541 0.3363(11) -0.3298(12) 0.5699(10) 0.1506(0) iso 1.00 0.5000
H542 0.2784(11) -0.3924(12) 0.5375(10) 0.1506(0) iso 1.00 0.5000
H543 0.3705(11) -0.3350(10) 0.5459(10) 0.1439(0) iso 1.00 0.5000
H544 0.3194(11) -0.3889(10) 0.4982(10) 0.1439(0) iso 1.00 0.5000
H551 0.3326(18) -0.4258(16) 0.6899(13) 0.2669(0) iso 1.00 0.5000
H552 0.2612(18) -0.4811(16) 0.6678(13) 0.2669(0) iso 1.00 0.5000
H553 0.2066(18) -0.4148(14) 0.6350(12) 0.2171(0) iso 1.00 0.5000
H554 0.2802(18) -0.3812(14) 0.6736(12) 0.2171(0) iso 1.00 0.5000
H561 0.4346(18) -0.5826(16) 0.6284(17) 0.2782(0) iso 1.00 0.5000
H562 0.4694(18) -0.4998(16) 0.5708(17) 0.2782(0) iso 1.00 0.5000
H563 0.3983(18) -0.5549(16) 0.5487(17) 0.2782(0) iso 1.00 0.5000
H564 0.3262(18) -0.5560(13) 0.6670(16) 0.2443(0) iso 1.00 0.5000
H565 0.4189(18) -0.5209(13) 0.6092(16) 0.2443(0) iso 1.00 0.5000
H566 0.3453(18) -0.5545(13) 0.5705(16) 0.2443(0) iso 1.00 0.5000
H571 0.5817(4) -0.2312(4) 0.5963(3) 0.0817(0) iso 1.00 1.0000
H572 0.5476(4) -0.3135(4) 0.5622(3) 0.0817(0) iso 1.00 1.0000
H581 0.3893(4) -0.2675(4) 0.6737(3) 0.0851(0) iso 1.00 1.0000
H582 0.4380(4) -0.2002(4) 0.7103(3) 0.0851(0) iso 1.00 1.0000
H591 0.5654(5) -0.3400(4) 0.7298(3) 0.1089(0) iso 1.00 1.0000
H592 0.5179(5) -0.4076(4) 0.6922(3) 0.1089(0) iso 1.00 1.0000
H601 0.4614(6) -0.4105(7) 0.8371(4) 0.1690(0) iso 1.00 1.0000
H602 0.3659(6) -0.3631(7) 0.8042(4) 0.1690(0) iso 1.00 1.0000
H603 0.4133(6) -0.2954(7) 0.8418(4) 0.1690(0) iso 1.00 1.0000
H611 0.7894(4) -0.0549(5) 0.2393(4) 0.1211(0) iso 1.00 1.0000
H612 0.7488(4) 0.0369(5) 0.3007(4) 0.1211(0) iso 1.00 1.0000
H621 0.7442(4) 0.0562(5) 0.1373(4) 0.1208(0) iso 1.00 1.0000
H622 0.7261(4) 0.1420(5) 0.1989(4) 0.1208(0) iso 1.00 1.0000
H631 0.9154(6) 0.0102(9) 0.1259(6) 0.2194(0) iso 1.00 1.0000
H632 0.8972(6) 0.0964(9) 0.1876(6) 0.2194(0) iso 1.00 1.0000
H641 0.9650(8) 0.1407(9) 0.0526(6) 0.2367(0) iso 1.00 1.0000
H642 0.8534(8) 0.2117(9) 0.0899(6) 0.2367(0) iso 1.00 1.0000
H643 0.8717(8) 0.1252(9) 0.0280(6) 0.2367(0) iso 1.00 1.0000

loop_
_atom_type_symbol
_atom_type_description
_atom_type_scat_dispersion_real
_atom_type_scat_dispersion_imag
_atom_type_scat_source
C C 0.0033 0.0016 'International Tables Vol C Tables 4.2.6.8 and 6.1.1.4'
H H 0.0000 0.0000 'International Tables Vol C Tables 4.2.6.8 and 6.1.1.4'
N N 0.0061 0.0033 'International Tables Vol C Tables 4.2.6.8 and 6.1.1.4'
O O 0.0106 0.0060 'International Tables Vol C Tables 4.2.6.8 and 6.1.1.4'
Ni Ni 0.3393 1.1124 'International Tables Vol C Tables 4.2.6.8 and 6.1.1.4'

loop_
_geom_angle_atom_site_label_1
_geom_angle_atom_site_label_2
_geom_angle_atom_site_label_3
_geom_angle
_geom_angle_publ_flag
N1 Ni1 N2 90.0(2) yes
N1 Ni1 N3 173.4(2) yes
N1 Ni1 N4 90.3(2) yes
N2 Ni1 N3 90.3(2) yes
N2 Ni1 N4 173.2(2) yes
N3 Ni1 N4 90.1(2) yes
C3 O1 C33 120.1(5) yes
C6 O2 C37 115.8(5) yes
C11 O3 C41 119.4(4) yes
C14 O4 C45 118.4(4) yes
C19 O5 C49 118.3(5) yes
C22 O6 C53A 119.7(5) yes
C22 O6 C53B 114.4(6) yes
C27 O7 C57 119.0(4) yes
C30 O8 C61 119.1(4) yes
Ni1 N1 C1 126.5(3) yes
Ni1 N1 C8 126.2(3) yes
C1 N1 C8 106.5(4) yes
Ni1 N2 C9 127.0(3) yes
Ni1 N2 C16 124.8(3) yes
C9 N2 C16 107.5(4) yes
Ni1 N3 C17 126.5(3) yes
Ni1 N3 C24 125.6(3) yes
C17 N3 C24 106.8(4) yes
Ni1 N4 C25 126.6(3) yes
Ni1 N4 C32 125.5(3) yes
C25 N4 C32 107.3(4) yes
C8 N5 C9 120.2(4) yes
C16 N6 C17 120.1(4) yes
C24 N7 C25 120.0(4) yes
C1 N8 C32 120.0(4) yes
N1 C1 N8 126.5(5) yes
N1 C1 C2 110.4(4) yes
N8 C1 C2 123.0(5) yes
C1 C2 C3 132.5(4) yes
C1 C2 C7 107.0(4) yes
C3 C2 C7 120.4(5) yes
O1 C3 C2 117.7(5) yes
O1 C3 C4 124.6(5) yes
C2 C3 C4 117.7(5) yes
C3 C4 C5 120.6(6) yes
C3 C4 H4 119.7(7) yes
C5 C4 H4 119.7(8) yes
C4 C5 C6 122.9(6) yes
C4 C5 H5 118.5(8) yes
C6 C5 H5 118.6(6) yes
O2 C6 C5 118.6(5) yes
O2 C6 C7 124.1(5) yes
C5 C6 C7 117.3(4) yes
C2 C7 C6 120.9(4) yes
C2 C7 C8 105.3(4) yes
C6 C7 C8 133.7(4) yes
N1 C8 N5 126.7(4) yes
N1 C8 C7 110.5(4) yes
N5 C8 C7 122.7(4) yes
N2 C9 N5 126.3(4) yes
N2 C9 C10 110.2(4) yes
N5 C9 C10 123.3(4) yes
C9 C10 C11 132.6(4) yes
C9 C10 C15 106.4(4) yes
C11 C10 C15 120.9(4) yes
O3 C11 C10 118.5(4) yes
O3 C11 C12 125.4(4) yes
C10 C11 C12 116.1(5) yes
C11 C12 C13 122.6(5) yes
C11 C12 H12 118.7(6) yes
C13 C12 H12 118.6(6) yes
C12 C13 C14 121.8(5) yes
C12 C13 H13 119.1(6) yes
C14 C13 H13 119.1(6) yes
O4 C14 C13 125.7(5) yes
O4 C14 C15 118.3(4) yes
C13 C14 C15 116.0(5) yes
C10 C15 C14 122.5(5) yes
C10 C15 C16 106.4(4) yes
C14 C15 C16 131.1(4) yes
N2 C16 N6 127.1(4) yes
N2 C16 C15 109.0(4) yes
N6 C16 C15 123.4(4) yes
N3 C17 N6 126.0(4) yes
N3 C17 C18 110.5(4) yes
N6 C17 C18 123.2(4) yes
C17 C18 C19 133.0(5) yes
C17 C18 C23 106.6(4) yes
C19 C18 C23 120.4(5) yes
O5 C19 C18 117.1(5) yes
O5 C19 C20 126.2(5) yes
C18 C19 C20 116.7(5) yes
C19 C20 C21 121.8(5) yes
C19 C20 H20 119.1(7) yes
C21 C20 H20 119.1(7) yes
C20 C21 C22 122.8(6) yes
C20 C21 H21 118.5(6) yes
C22 C21 H21 118.7(7) yes
O6 C22 C21 121.5(5) yes
O6 C22 C23 121.5(5) yes
C21 C22 C23 116.9(5) yes
C18 C23 C22 121.3(5) yes
C18 C23 C24 105.7(5) yes
C22 C23 C24 133.0(5) yes
N3 C24 N7 127.2(4) yes
N3 C24 C23 110.1(4) yes
N7 C24 C23 122.5(5) yes
N4 C25 N7 126.6(4) yes
N4 C25 C26 110.0(4) yes
N7 C25 C26 123.4(5) yes
C25 C26 C27 131.2(5) yes
C25 C26 C31 107.0(5) yes
C27 C26 C31 121.8(4) yes
O7 C27 C26 118.9(4) yes
O7 C27 C28 125.6(5) yes
C26 C27 C28 115.4(5) yes
C27 C28 C29 121.8(5) yes
C27 C28 H28 119.2(7) yes
C29 C28 H28 119.0(6) yes
C28 C29 C30 122.4(5) yes
C28 C29 H29 118.7(6) yes
C30 C29 H29 118.8(7) yes
O8 C30 C29 124.5(5) yes
O8 C30 C31 118.6(5) yes
C29 C30 C31 116.9(5) yes
C26 C31 C30 121.6(5) yes
C26 C31 C32 105.5(4) yes
C30 C31 C32 132.9(5) yes
N4 C32 N8 127.2(4) yes
N4 C32 C31 109.9(4) yes
N8 C32 C31 122.5(4) yes
O1 C33 C34 107.8(6) yes
O1 C33 H331 110.2(7) yes
O1 C33 H332 110.1(7) yes
C34 C33 H331 110.2(9) yes
C34 C33 H332 110.2(8) yes
H331 C33 H332 108.4(10) yes
C33 C34 C35 111.5(7) yes
C33 C34 H341 109.3(8) yes
C33 C34 H342 109.4(9) yes
C35 C34 H341 109.3(7) yes
C35 C34 H342 109.4(8) yes
H341 C34 H342 107.9(9) yes
C34 C35 C36 109.5(8) yes
C34 C35 H351 109.8(10) yes
C34 C35 H352 109.7(8) yes
C36 C35 H351 109.8(10) yes
C36 C35 H352 109.7(10) yes
H351 C35 H352 108.3(12) yes
C35 C36 H361 109.5(12) yes
C35 C36 H362 109.5(12) yes
C35 C36 H363 109.5(12) yes
H361 C36 H362 109.4(16) yes
H361 C36 H363 109.5(16) yes
H362 C36 H363 109.5(16) yes
O2 C37 C38A 111.6(8) yes
O2 C37 C38B 110.7(8) yes
O2 C37 H371 109.3(8) yes
O2 C37 H372 109.3(8) yes
O2 C37 H373 109.5(8) yes
O2 C37 H374 109.4(8) yes
C38A C37 H371 109.3(9) yes
C38A C37 H372 109.3(10) yes
C38B C37 H373 109.5(10) yes
C38B C37 H374 109.5(10) yes
H371 C37 H372 107.9(10) yes
H373 C37 H374 108.1(10) yes
C37 C38A C39A 113.0(13) yes
C37 C38A H381 109.0(14) yes
C37 C38A H382 109.0(15) yes
C39A C38A H381 109.0(16) yes
C39A C38A H382 109.0(17) yes
H381 C38A H382 107.8(19) yes
C38A C39A C40A 111.1(17) yes
C38A C39A H391 109.5(21) yes
C38A C39A H392 109(2) yes
C40A C39A H391 109(2) yes
C40A C39A H392 109(2) yes
H391 C39A H392 108(3) yes
C39A C40A H401 110(3) yes
C39A C40A H402 109(3) yes
C39A C40A H403 109(3) yes
H401 C40A H402 109(4) yes
H401 C40A H403 110(4) yes
H402 C40A H403 109(4) yes
C37 C38B C39B 114.8(11) yes
C37 C38B H383 108.6(16) yes
C37 C38B H384 108.6(15) yes
C39B C38B H383 108.5(16) yes
C39B C38B H384 108.5(16) yes
H383 C38B H384 108(2) yes
C38B C39B C40B 113.0(14) yes
C38B C39B H393 109.0(16) yes
C38B C39B H394 109.0(15) yes
C40B C39B H393 109.0(18) yes
C40B C39B H394 108.9(18) yes
H393 C39B H394 107.8(18) yes
C39B C40B H404 110(2) yes
C39B C40B H405 110(2) yes
C39B C40B H406 110(2) yes
H404 C40B H405 109(3) yes
H404 C40B H406 109(3) yes
H405 C40B H406 109(4) yes
O3 C41 C42A 108.7(5) yes
O3 C41 C42B 107.9(5) yes
O3 C41 H411 110.0(6) yes
O3 C41 H412 110.0(6) yes
O3 C41 H413 110.2(6) yes
O3 C41 H414 110.2(6) yes
C42A C41 H411 109.9(6) yes
C42A C41 H412 109.9(8) yes
C42B C41 H413 110.1(6) yes
C42B C41 H414 110.1(7) yes
H411 C41 H412 108.3(8) yes
H413 C41 H414 108.5(7) yes
C41 C42A C43A 110.1(8) yes
C41 C42A H421 109.6(10) yes
C41 C42A H422 109.6(11) yes
C43A C42A H421 109.7(14) yes
C43A C42A H422 109.6(12) yes
H421 C42A H422 108.2(20) yes
C42A C43A C44A 101.0(11) yes
C42A C43A H431 111.6(15) yes
C42A C43A H432 111.5(13) yes
C44A C43A H431 111.6(15) yes
C44A C43A H432 111.5(15) yes
H431 C43A H432 109(2) yes
C43A C44A H441 109.4(16) yes
C43A C44A H442 109.5(16) yes
C43A C44A H443 109.4(16) yes
H441 C44A H442 110(3) yes
H441 C44A H443 109(2) yes
H442 C44A H443 110(3) yes
C41 C42B C43B 111.7(10) yes
C41 C42B H423 109.3(12) yes
C41 C42B H424 109.3(12) yes
C43B C42B H424 109.3(14) yes
C43B C42B H431 59.0(9) yes
H423 C42B H424 108.0(14) yes
C42B C43B C44B 104.0(13) yes
C42B C43B H433 111.0(19) yes
C42B C43B H434 111.0(20) yes
H433 C43B H434 109(2) yes
C43B C44B H444 109.6(18) yes
C43B C44B H445 109.5(19) yes
C43B C44B H446 109.5(19) yes
H444 C44B H445 109(2) yes
H444 C44B H446 109(2) yes
H445 C44B H446 109(2) yes
O4 C45 C46 109.6(4) yes
O4 C45 H451 109.8(6) yes
O4 C45 H452 109.7(5) yes
C46 C45 H451 109.8(6) yes
C46 C45 H452 109.8(6) yes
H451 C45 H452 108.2(9) yes
C45 C46 C47 115.5(4) yes
C45 C46 H461 108.4(6) yes
C45 C46 H462 108.5(6) yes
C47 C46 H461 108.4(6) yes
C47 C46 H462 108.3(7) yes
H461 C46 H462 107.6(9) yes
C46 C47 C48 113.2(6) yes
C46 C47 H471 109.0(9) yes
C46 C47 H472 109.0(8) yes
C48 C47 H471 109.0(8) yes
C48 C47 H472 108.9(8) yes
H471 C47 H472 107.7(12) yes
C47 C48 H481 109.5(9) yes
C47 C48 H482 109.5(10) yes
C47 C48 H483 109.4(10) yes
H481 C48 H482 109.4(14) yes
H481 C48 H483 109.4(13) yes
H482 C48 H483 109.5(15) yes
O5 C49 C50 108.3(5) yes
O5 C49 H491 110.1(7) yes
O5 C49 H492 110.0(7) yes
C50 C49 H491 110.0(7) yes
C50 C49 H492 110.0(7) yes
H491 C49 H492 108.3(8) yes
C49 C50 C51 109.7(6) yes
C49 C50 H501 109.8(7) yes
C49 C50 H502 109.7(7) yes
C51 C50 H501 109.7(7) yes
C51 C50 H502 109.6(7) yes
H501 C50 H502 108.3(8) yes
C50 C51 C52 111.8(6) yes
C50 C51 H511 109.2(8) yes
C50 C51 H512 109.3(7) yes
C52 C51 H511 109.3(9) yes
C52 C51 H512 109.2(8) yes
H511 C51 H512 107.9(9) yes
C51 C52 H521 109.4(10) yes
C51 C52 H522 109.4(10) yes
C51 C52 H523 109.5(10) yes
H521 C52 H522 109.4(12) yes
H521 C52 H523 109.6(12) yes
H522 C52 H523 109.5(12) yes
O6 C53A C54A 108.9(8) yes
O6 C53A H531 109.9(10) yes
O6 C53A H532 109.9(9) yes
C54A C53A H531 109.9(14) yes
C54A C53A H532 109.9(14) yes
H531 C53A H532 108.2(16) yes
C53A C54A C55A 105.1(13) yes
C53A C54A H541 110.8(17) yes
C53A C54A H542 110.8(17) yes
C55A C54A H541 110.7(18) yes
C55A C54A H542 110.7(18) yes
H541 C54A H542 109(2) yes
C54A C55A C56A 108.7(17) yes
C54A C55A H551 110(2) yes
C54A C55A H552 110(2) yes
C56A C55A H551 110(2) yes
C56A C55A H552 110(3) yes
H551 C55A H552 108(3) yes
C55A C56A H561 109(2) yes
C55A C56A H562 109(3) yes
C55A C56A H563 109(3) yes
H561 C56A H562 109(3) yes
H561 C56A H563 110(3) yes
H562 C56A H563 109(3) yes
O6 C53B C54B 116.4(9) yes
O6 C53B H533 108.2(10) yes
O6 C53B H534 108.2(11) yes
C54B C53B H533 108.2(12) yes
C54B C53B H534 108.2(15) yes
H533 C53B H534 107.4(16) yes
C53B C54B C55B 106.6(12) yes
H543 C54B H544 108.6(20) yes
C54B C55B C56B 113.4(15) yes
C54B C55B H553 109(2) yes
C54B C55B H554 109.0(20) yes
C56B C55B H553 109(2) yes
C56B C55B H554 108.9(20) yes
H553 C55B H554 108(3) yes
C55B C56B H564 109.5(20) yes
C55B C56B H565 110(2) yes
C55B C56B H566 109.6(20) yes
H564 C56B H565 109(3) yes
H564 C56B H566 109(3) yes
H565 C56B H566 110(3) yes
O7 C57 C58 107.2(4) yes
O7 C57 H571 110.3(6) yes
O7 C57 H572 110.2(6) yes
C58 C57 H571 110.3(6) yes
C58 C57 H572 110.3(5) yes
H571 C57 H572 108.5(7) yes
C57 C58 C59 113.5(4) yes
C57 C58 H581 108.8(6) yes
C57 C58 H582 108.8(5) yes
C59 C58 H581 108.9(6) yes
C59 C58 H582 108.9(6) yes
H581 C58 H582 107.7(7) yes
C58 C59 C60 111.6(5) yes
C58 C59 H591 109.4(6) yes
C58 C59 H592 109.3(6) yes
C60 C59 H591 109.2(7) yes
C60 C59 H592 109.2(6) yes
H591 C59 H592 108.0(8) yes
C59 C60 H601 109.4(7) yes
C59 C60 H602 109.5(8) yes
C59 C60 H603 109.5(7) yes
H601 C60 H602 109.4(11) yes
H601 C60 H603 109.4(12) yes
H602 C60 H603 109.5(11) yes
O8 C61 C62 111.7(5) yes
O8 C61 H611 109.2(7) yes
O8 C61 H612 109.3(7) yes
C62 C61 H611 109.2(7) yes
C62 C61 H612 109.4(7) yes
H611 C61 H612 108.0(8) yes
C61 C62 C63 120.0(6) yes
C61 C62 H621 107.4(7) yes
C61 C62 H622 107.4(7) yes
C63 C62 H621 107.2(7) yes
C63 C62 H622 107.3(8) yes
H621 C62 H622 106.9(8) yes
C62 C63 C64 116.3(8) yes
C62 C63 H631 108.2(10) yes
C62 C63 H632 108.2(10) yes
C64 C63 H631 108.3(12) yes
C64 C63 H632 108.2(10) yes
H631 C63 H632 107.3(14) yes
C63 C64 H641 109.5(11) yes
C63 C64 H642 109.5(12) yes
C63 C64 H643 109.5(11) yes
H641 C64 H642 109.3(15) yes
H641 C64 H643 109.5(15) yes
H642 C64 H643 109.6(14) yes

loop_
_geom_bond_atom_site_label_1
_geom_bond_atom_site_label_2
_geom_bond_distance
_geom_bond_publ_flag
Ni1 N1 1.868(4) yes
Ni1 N2 1.883(4) yes
Ni1 N3 1.875(4) yes
Ni1 N4 1.886(4) yes
O1 C3 1.372(6) yes
O1 C33 1.379(6) yes
O2 C6 1.370(6) yes
O2 C37 1.412(9) yes
O3 C11 1.345(6) yes
O3 C41 1.419(6) yes
O4 C14 1.356(6) yes
O4 C45 1.406(5) yes
O5 C19 1.371(6) yes
O5 C49 1.390(7) yes
O6 C22 1.366(6) yes
O6 C53A 1.392(10) yes
O6 C53B 1.427(11) yes
O7 C27 1.342(6) yes
O7 C57 1.424(6) yes
O8 C30 1.362(6) yes
O8 C61 1.382(7) yes
N1 C1 1.378(5) yes
N1 C8 1.385(6) yes
N2 C9 1.370(6) yes
N2 C16 1.384(5) yes
N3 C17 1.370(5) yes
N3 C24 1.377(6) yes
N4 C25 1.362(6) yes
N4 C32 1.374(5) yes
N5 C8 1.325(5) yes
N5 C9 1.321(5) yes
N6 C16 1.312(6) yes
N6 C17 1.322(5) yes
N7 C24 1.315(6) yes
N7 C25 1.325(6) yes
N8 C1 1.327(6) yes
N8 C32 1.311(6) yes
C1 C2 1.440(7) yes
C2 C3 1.405(6) yes
C2 C7 1.406(6) yes
C3 C4 1.381(8) yes
C4 C5 1.381(8) yes
C4 H4 0.930(8) yes
C5 C6 1.373(6) yes
C5 H5 0.930(8) yes
C6 C7 1.384(7) yes
C7 C8 1.456(6) yes
C9 C10 1.454(5) yes
C10 C11 1.400(6) yes
C10 C15 1.393(6) yes
C11 C12 1.388(6) yes
C12 C13 1.385(7) yes
C12 H12 0.930(7) yes
C13 C14 1.385(7) yes
C13 H13 0.930(6) yes
C14 C15 1.396(6) yes
C15 C16 1.469(6) yes
C17 C18 1.444(7) yes
C18 C19 1.410(7) yes
C18 C23 1.399(7) yes
C19 C20 1.376(8) yes
C20 C21 1.368(7) yes
C20 H20 0.930(8) yes
C21 C22 1.368(7) yes
C21 H21 0.932(8) yes
C22 C23 1.389(8) yes
C23 C24 1.459(7) yes
C25 C26 1.451(7) yes
C26 C27 1.414(7) yes
C26 C31 1.388(6) yes
C27 C28 1.395(7) yes
C28 C29 1.392(7) yes
C28 H28 0.931(7) yes
C29 C30 1.370(7) yes
C29 H29 0.930(7) yes
C30 C31 1.388(7) yes
C31 C32 1.465(6) yes
C33 C34 1.520(10) yes
C33 H331 0.970(12) yes
C33 H332 0.970(11) yes
C34 C35 1.502(9) yes
C34 H341 0.970(11) yes
C34 H342 0.970(13) yes
C35 C36 1.521(13) yes
C35 H351 0.969(16) yes
C35 H352 0.970(14) yes
C36 H361 0.960(14) yes
C36 H362 0.960(18) yes
C36 H363 0.959(21) yes
C37 C38A 1.509(17) yes
C37 C38B 1.508(16) yes
C37 H371 0.970(10) yes
C37 H372 0.971(12) yes
C37 H373 0.970(11) yes
C37 H374 0.970(12) yes
C38A C39A 1.53(3) yes
C38A H381 0.970(17) yes
C38A H382 0.97(2) yes
C39A C40A 1.53(3) yes
C39A H391 0.97(3) yes
C39A H392 0.97(3) yes
C40A H401 0.96(4) yes
C40A H402 0.96(4) yes
C40A H403 0.96(4) yes
C38B C39B 1.511(21) yes
C38B H383 0.97(2) yes
C38B H384 0.97(2) yes
C39B C40B 1.51(2) yes
C39B H393 0.970(21) yes
C39B H394 0.97(2) yes
C40B H404 0.96(3) yes
C40B H405 0.96(4) yes
C40B H406 0.96(4) yes
C41 C42A 1.506(11) yes
C41 C42B 1.531(12) yes
C41 H411 0.969(9) yes
C41 H412 0.969(8) yes
C41 H413 0.970(7) yes
C41 H414 0.971(9) yes
C42A C43A 1.555(19) yes
C42A H421 0.97(2) yes
C42A H422 0.970(18) yes
C43A C44A 1.582(19) yes
C43A H431 0.97(3) yes
C43A H432 0.970(21) yes
C44A H441 0.96(3) yes
C44A H442 0.96(3) yes
C44A H443 0.96(3) yes
C42B C43B 1.54(2) yes
C42B H423 0.969(14) yes
C42B H424 0.970(19) yes
C43B C44B 1.59(3) yes
C43B H433 0.97(2) yes
C43B H434 0.97(3) yes
C44B H444 0.96(2) yes
C44B H445 0.960(20) yes
C44B H446 0.96(3) yes
C45 C46 1.488(8) yes
C45 H451 0.970(10) yes
C45 H452 0.971(10) yes
C46 C47 1.487(8) yes
C46 H461 0.970(11) yes
C46 H462 0.970(10) yes
C47 C48 1.516(12) yes
C47 H471 0.970(15) yes
C47 H472 0.971(13) yes
C48 H481 0.960(11) yes
C48 H482 0.960(17) yes
C48 H483 0.960(17) yes
C49 C50 1.522(8) yes
C49 H491 0.970(10) yes
C49 H492 0.971(11) yes
C50 C51 1.526(8) yes
C50 H501 0.971(10) yes
C50 H502 0.970(11) yes
C51 C52 1.525(11) yes
C51 H511 0.970(13) yes
C51 H512 0.970(11) yes
C52 H521 0.960(11) yes
C52 H522 0.961(15) yes
C52 H523 0.960(15) yes
C53A C54A 1.536(16) yes
C53A H531 0.970(21) yes
C53A H532 0.971(18) yes
C54A C55A 1.55(3) yes
C54A H541 0.97(2) yes
C54A H542 0.97(3) yes
C55A C56A 1.54(3) yes
C55A H551 0.97(4) yes
C55A H552 0.97(4) yes
C56A H561 0.96(4) yes
C56A H562 0.96(4) yes
C56A H563 0.96(4) yes
C53B C54B 1.529(16) yes
C53B H533 0.970(15) yes
C53B H534 0.97(2) yes
C54B C55B 1.54(2) yes
C54B H543 0.97(2) yes
C54B H544 0.97(2) yes
C55B C56B 1.56(2) yes
C55B H553 0.97(4) yes
C55B H554 0.97(3) yes
C56B H564 0.96(3) yes
C56B H565 0.96(4) yes
C56B H566 0.96(4) yes
C57 C58 1.497(6) yes
C57 H571 0.970(9) yes
C57 H572 0.971(8) yes
C58 C59 1.506(8) yes
C58 H581 0.971(9) yes
C58 H582 0.970(8) yes
C59 C60 1.516(8) yes
C59 H591 0.969(11) yes
C59 H592 0.970(8) yes
C60 H601 0.961(12) yes
C60 H602 0.959(14) yes
C60 H603 0.961(13) yes
C61 C62 1.472(9) yes
C61 H611 0.970(8) yes
C61 H612 0.969(10) yes
C62 C63 1.445(10) yes
C62 H621 0.970(11) yes
C62 H622 0.970(9) yes
C63 C64 1.514(15) yes
C63 H631 0.970(15) yes
C63 H632 0.971(17) yes
C64 H641 0.960(16) yes
C64 H642 0.961(16) yes
C64 H643 0.960(18) yes
